data_4020312
loop_
_publ_author_name
'Silvia D\'iez-Gonz\'alez'
'Harneet Kaur'
'Fabiano Kauer Zinn'
'Edwin D. Stevens'
'Steven P. Nolan'

_journal_name_full 'Journal of Organic Chemistry'
_journal_page_first 4784
_journal_page_last 4796
_journal_paper_doi 10.1021/jo050397v
_journal_volume 70
_journal_year 2005
_chemical_formula_sum 'C56 H124 Cl4 Cu4 O2 P4'
_chemical_formula_weight 1349.40
_space_group_IT_number 15
_symmetry_cell_setting monoclinic
_symmetry_space_group_name_Hall '-C 2yc'
_symmetry_space_group_name_H-M 'C 1 2/c 1'
_cell_angle_alpha 90.00
_cell_angle_beta 116.2690(10)
_cell_angle_gamma 90.00
_cell_formula_units_Z 4
_cell_length_a 23.5521(17)
_cell_length_b 12.9864(9)
_cell_length_c 25.1635(18)
_cell_measurement_temperature 150(2)
_cell_volume 6901.6(8)
_diffrn_ambient_temperature 150(2)
_exptl_crystal_density_diffrn 1.299
_cod_depositor_comments
;
The following automatic conversions were performed:
'_symmetry_cell_setting' value 'Monoclinic' changed to 'monoclinic'
according to '/home/saulius/struct/CIF-dictionaries/cif_core.dic'
dictionary named 'cif_core.dic' version 2.4.1 from 2010-06-29.

Automatic conversion script
Id: cif_fix_enum 1527 2010-12-29 10:47:43Z saulius 
;
_cod_original_sg_symbol_H-M 'C 2/c'
_cod_original_formula_sum 'C48 H108 Cl4 Cu4 P4 . 2(C4 H8 O)'
_cod_database_code 4020312

loop_
_symmetry_equiv_pos_as_xyz
'x, y, z'
'-x, y, -z+1/2'
'x+1/2, y+1/2, z'
'-x+1/2, y+1/2, -z+1/2'
'-x, -y, -z'
'x, -y, z-1/2'
'-x+1/2, -y+1/2, -z'
'x+1/2, -y+1/2, z-1/2'

loop_
_atom_site_label
_atom_site_type_symbol
_atom_site_fract_x
_atom_site_fract_y
_atom_site_fract_z
_atom_site_U_iso_or_equiv
_atom_site_adp_type
_atom_site_occupancy
_atom_site_symmetry_multiplicity
_atom_site_calc_flag
_atom_site_refinement_flags
_atom_site_disorder_assembly
_atom_site_disorder_group
Cu1 Cu 0.429887(16) 0.45190(3) 0.249067(16) 0.02271(11) Uani 1 1 d U . .
Cl1 Cl 0.42290(3) 0.26555(5) 0.25022(3) 0.01967(17) Uani 1 1 d U . .
P1 P 0.35777(3) 0.55620(6) 0.25214(3) 0.01995(18) Uani 1 1 d U B .
O1 O 0.1711(3) 0.9318(3) 0.0327(2) 0.0559(13) Uani 0.813(10) 1 d PDU A 1
C1 C 0.27868(14) 0.5372(2) 0.18422(14) 0.0315(7) Uani 1 1 d U . .
O1A O 0.1600(14) 0.9328(16) 0.0140(13) 0.067(4) Uani 0.187(10) 1 d PDU A 2
Cu2 Cu 0.466594(16) 0.26680(3) 0.177416(15) 0.02191(11) Uani 1 1 d U . .
Cl2 Cl 0.46126(3) 0.45375(5) 0.16947(3) 0.01936(17) Uani 1 1 d U . .
P2 P 0.43078(3) 0.16027(5) 0.10146(3) 0.01752(18) Uani 1 1 d U . .
C2 C 0.2907(2) 0.5277(4) 0.13050(17) 0.0656(13) Uani 1 1 d DU . .
H2A H 0.2511(9) 0.5064(19) 0.0969(10) 0.074(13) Uiso 1 1 d D . .
H2B H 0.3249(10) 0.4838(17) 0.1314(18) 0.13(2) Uiso 1 1 d D . .
H2C H 0.2991(10) 0.5991(8) 0.1233(10) 0.004(7) Uiso 1 1 d D . .
C3 C 0.2515(2) 0.4314(3) 0.1918(2) 0.0671(13) Uani 1 1 d DU . .
H3A H 0.2069(5) 0.422(4) 0.1629(12) 0.16(3) Uiso 1 1 d D . .
H3B H 0.263(2) 0.374(3) 0.2200(19) 0.237 Uiso 1 1 d D . .
H3C H 0.2756(10) 0.421(2) 0.1684(9) 0.013(7) Uiso 1 1 d D . .
C4 C 0.22752(17) 0.6164(3) 0.17374(19) 0.0538(11) Uani 1 1 d DU . .
H4A H 0.2355(17) 0.6858(14) 0.1632(13) 0.103(18) Uiso 1 1 d D . .
H4B H 0.2189(15) 0.622(3) 0.2083(9) 0.088(16) Uiso 1 1 d D . .
H4C H 0.1892(10) 0.590(2) 0.1405(8) 0.056(11) Uiso 1 1 d D . .
C5 C 0.38299(13) 0.6961(2) 0.25433(14) 0.0335(8) Uani 1 1 d DU . .
C6 C 0.3478(3) 0.7748(5) 0.2747(4) 0.054(2) Uani 0.784(14) 1 d PDU B 1
H6A H 0.3533(19) 0.768(3) 0.3154(7) 0.081 Uiso 0.784(14) 1 d PD B 1
H6C H 0.3615(15) 0.8442(14) 0.2699(16) 0.048(14) Uiso 0.784(14) 1 d PD B 1
H6B H 0.3024(6) 0.770(3) 0.2477(14) 0.039(14) Uiso 0.784(14) 1 d PD B 1
C6A C 0.3320(9) 0.7805(14) 0.2386(13) 0.043(5) Uani 0.216(14) 1 d PDU B 2
H6A1 H 0.3503 0.8473 0.2365 0.064 Uiso 0.216(14) 1 calc PR B 2
H6A2 H 0.3169 0.7829 0.2691 0.064 Uiso 0.216(14) 1 calc PR B 2
H6A3 H 0.2965 0.7649 0.2001 0.064 Uiso 0.216(14) 1 calc PR B 2
C7 C 0.4544(2) 0.7034(5) 0.2968(3) 0.0436(18) Uani 0.784(14) 1 d PDU B 1
H7A H 0.4667(15) 0.7720(11) 0.2895(14) 0.028(11) Uiso 0.784(14) 1 d PD B 1
H7B H 0.4789(14) 0.6528(17) 0.2866(15) 0.038(12) Uiso 0.784(14) 1 d PD B 1
H7C H 0.4670(19) 0.697(3) 0.3394(7) 0.069(18) Uiso 0.784(14) 1 d PD B 1
C7A C 0.4385(10) 0.714(2) 0.3154(7) 0.045(5) Uani 0.216(14) 1 d PDU B 2
H7A1 H 0.4572 0.7820 0.3162 0.067 Uiso 0.216(14) 1 calc PR B 2
H7A2 H 0.4706 0.6607 0.3233 0.067 Uiso 0.216(14) 1 calc PR B 2
H7A3 H 0.4233 0.7115 0.3459 0.067 Uiso 0.216(14) 1 calc PR B 2
C8 C 0.3756(3) 0.7252(5) 0.1930(2) 0.0474(16) Uani 0.784(14) 1 d PDU B 1
H8A H 0.3957(14) 0.7928(13) 0.1969(16) 0.049(14) Uiso 0.784(14) 1 d PD B 1
H8B H 0.3312(7) 0.732(3) 0.1638(12) 0.046(13) Uiso 0.784(14) 1 d PD B 1
H8C H 0.3961(15) 0.677(2) 0.1768(16) 0.049(15) Uiso 0.784(14) 1 d PD B 1
C8A C 0.4085(12) 0.7122(16) 0.2083(9) 0.037(4) Uani 0.216(14) 1 d PDU B 2
H8A1 H 0.3733 0.7113 0.1684 0.056 Uiso 0.216(14) 1 calc PR B 2
H8A2 H 0.4383 0.6568 0.2119 0.056 Uiso 0.216(14) 1 calc PR B 2
H8A3 H 0.4303 0.7787 0.2153 0.056 Uiso 0.216(14) 1 calc PR B 2
C9 C 0.34687(16) 0.5284(3) 0.32158(15) 0.0388(8) Uani 1 1 d U . .
C10 C 0.3485(2) 0.4097(4) 0.3307(2) 0.0676(12) Uani 1 1 d DU B .
H10A H 0.3490(14) 0.388(4) 0.3683(8) 0.13(2) Uiso 1 1 d D . .
H10B H 0.3672(15) 0.356(3) 0.3165(14) 0.195 Uiso 1 1 d D . .
H10C H 0.3036(5) 0.4193(17) 0.3021(7) 0.000(6) Uiso 1 1 d D . .
C11 C 0.2914(2) 0.5777(5) 0.3265(2) 0.0744(15) Uani 1 1 d DU B .
H11A H 0.2911(15) 0.561(2) 0.3645(7) 0.059(11) Uiso 1 1 d D . .
H11B H 0.2508(10) 0.555(2) 0.2948(10) 0.095(17) Uiso 1 1 d D . .
H11C H 0.2936(15) 0.6530(8) 0.3245(12) 0.049(12) Uiso 1 1 d D . .
C12 C 0.4072(2) 0.5610(5) 0.37610(17) 0.0696(14) Uani 1 1 d DU B .
H12A H 0.4083(17) 0.6363(7) 0.3787(16) 0.083(17) Uiso 1 1 d D . .
H12B H 0.4464(11) 0.538(2) 0.3753(16) 0.100(17) Uiso 1 1 d D . .
H12C H 0.4055(16) 0.532(2) 0.4114(10) 0.070(13) Uiso 1 1 d D . .
C13 C 0.42501(14) 0.2289(2) 0.03196(13) 0.0270(7) Uani 1 1 d U . .
C14 C 0.48404(16) 0.2965(3) 0.04980(15) 0.0340(8) Uani 1 1 d DU . .
H14A H 0.4800(13) 0.3377(17) 0.0155(8) 0.056(11) Uiso 1 1 d D . .
H14B H 0.5233(8) 0.2565(17) 0.0625(10) 0.036(9) Uiso 1 1 d D . .
H14C H 0.4899(12) 0.3448(15) 0.0817(7) 0.034(9) Uiso 1 1 d D . .
C15 C 0.36918(16) 0.3037(3) 0.01079(15) 0.0352(8) Uani 1 1 d DU . .
H15A H 0.3717(12) 0.3505(16) 0.0423(8) 0.036(9) Uiso 1 1 d D . .
H15B H 0.3273(7) 0.271(2) -0.0066(10) 0.048(10) Uiso 1 1 d D . .
H15C H 0.3725(13) 0.3452(18) -0.0202(8) 0.055(11) Uiso 1 1 d D . .
C16 C 0.41771(18) 0.1592(3) -0.01991(14) 0.0396(9) Uani 1 1 d DU . .
H16A H 0.3797(7) 0.1160(15) -0.0351(11) 0.038(9) Uiso 1 1 d D . .
H16B H 0.4548(7) 0.1148(15) -0.0092(11) 0.037(9) Uiso 1 1 d D . .
H16C H 0.4153(11) 0.2048(17) -0.0519(9) 0.047(10) Uiso 1 1 d D . .
C17 C 0.34883(13) 0.1111(2) 0.08678(13) 0.0250(7) Uani 1 1 d U . .
C18 C 0.35468(15) 0.0325(3) 0.13445(15) 0.0330(8) Uani 1 1 d DU . .
H18A H 0.3119(6) 0.0175(19) 0.1300(12) 0.052(11) Uiso 1 1 d D . .
H18B H 0.3792(10) 0.061(2) 0.1743(7) 0.053(11) Uiso 1 1 d D . .
H18C H 0.3739(10) -0.0332(11) 0.1321(11) 0.025(8) Uiso 1 1 d D . .
C19 C 0.31106(14) 0.2027(3) 0.09435(14) 0.0303(8) Uani 1 1 d DU . .
H19A H 0.2711(7) 0.1756(18) 0.0919(10) 0.029(8) Uiso 1 1 d D . .
H19B H 0.3005(12) 0.2566(16) 0.0642(9) 0.053(11) Uiso 1 1 d D . .
H19C H 0.3341(12) 0.235(2) 0.1333(6) 0.068(12) Uiso 1 1 d D . .
C20 C 0.30944(15) 0.0615(3) 0.02579(14) 0.0340(8) Uani 1 1 d DU . .
H20A H 0.3299(11) 0.0026(12) 0.0171(12) 0.043(10) Uiso 1 1 d D . .
H20B H 0.2986(11) 0.1118(14) -0.0062(8) 0.029(8) Uiso 1 1 d D . .
H20C H 0.2703(7) 0.0365(17) 0.0260(12) 0.047(10) Uiso 1 1 d D . .
C21 C 0.48594(14) 0.0451(2) 0.11701(13) 0.0264(7) Uani 1 1 d U . .
C22 C 0.50698(15) 0.0117(2) 0.18171(14) 0.0302(8) Uani 1 1 d DU . .
H22A H 0.5410(8) -0.0391(13) 0.1914(11) 0.030(8) Uiso 1 1 d D . .
H22B H 0.4744(9) -0.0199(16) 0.1908(12) 0.045(10) Uiso 1 1 d D . .
H22C H 0.5250(10) 0.0699(14) 0.2090(10) 0.045(10) Uiso 1 1 d D . .
C23 C 0.45894(16) -0.0490(2) 0.07638(16) 0.0350(8) Uani 1 1 d DU . .
H23A H 0.4463(11) -0.031(2) 0.0349(5) 0.041(10) Uiso 1 1 d D . .
H23B H 0.4224(8) -0.081(2) 0.0789(12) 0.056(11) Uiso 1 1 d D . .
H23C H 0.4922(9) -0.1016(15) 0.0878(10) 0.033(8) Uiso 1 1 d D . .
C24 C 0.54745(15) 0.0792(3) 0.11411(16) 0.0354(8) Uani 1 1 d DU . .
H24A H 0.5659(11) 0.1398(11) 0.1390(8) 0.031(9) Uiso 1 1 d D . .
H24B H 0.5402(12) 0.0964(17) 0.0737(5) 0.037(9) Uiso 1 1 d D . .
H24C H 0.5783(10) 0.0232(13) 0.1283(9) 0.038(9) Uiso 1 1 d D . .
C25 C 0.2026(3) 0.8356(4) 0.0447(3) 0.0544(15) Uani 0.813(10) 1 d PDU A 1
H25A H 0.2268 0.8255 0.0880 0.065 Uiso 0.813(10) 1 calc PR A 1
H25B H 0.2323 0.8326 0.0267 0.065 Uiso 0.813(10) 1 calc PR A 1
C25A C 0.2005(10) 0.8481(18) 0.0198(13) 0.066(4) Uani 0.187(10) 1 d PDU A 2
H25C H 0.2207 0.8236 0.0613 0.079 Uiso 0.187(10) 1 calc PR A 2
H25D H 0.2342 0.8689 0.0086 0.079 Uiso 0.187(10) 1 calc PR A 2
C26 C 0.1544(3) 0.7561(4) 0.0195(3) 0.074(2) Uani 0.813(10) 1 d PDU A 1
H26A H 0.1377 0.7349 0.0477 0.089 Uiso 0.813(10) 1 calc PR A 1
H26B H 0.1712 0.6949 0.0077 0.089 Uiso 0.813(10) 1 calc PR A 1
C26A C 0.1619(11) 0.7671(16) -0.0192(14) 0.072(4) Uani 0.187(10) 1 d PDU A 2
H26C H 0.1702 0.7007 0.0022 0.086 Uiso 0.187(10) 1 calc PR A 2
H26D H 0.1714 0.7593 -0.0536 0.086 Uiso 0.187(10) 1 calc PR A 2
C27 C 0.1038(4) 0.8100(6) -0.0343(7) 0.0749(19) Uani 0.813(10) 1 d PDU A 1
H27A H 0.1089 0.7940 -0.0705 0.090 Uiso 0.813(10) 1 calc PR A 1
H27B H 0.0609 0.7887 -0.0406 0.090 Uiso 0.813(10) 1 calc PR A 1
C27A C 0.0932(10) 0.799(3) -0.040(3) 0.066(4) Uani 0.187(10) 1 d PDU A 2
H27C H 0.0696 0.7946 -0.0835 0.080 Uiso 0.187(10) 1 calc PR A 2
H27D H 0.0723 0.7545 -0.0218 0.080 Uiso 0.187(10) 1 calc PR A 2
C28 C 0.1138(4) 0.9189(5) -0.0202(4) 0.071(2) Uani 0.813(10) 1 d PDU A 1
H28A H 0.1165 0.9566 -0.0533 0.085 Uiso 0.813(10) 1 calc PR A 1
H28B H 0.0778 0.9473 -0.0146 0.085 Uiso 0.813(10) 1 calc PR A 1
C28A C 0.0955(12) 0.905(2) -0.020(2) 0.066(4) Uani 0.187(10) 1 d PDU A 2
H28C H 0.0756 0.9513 -0.0550 0.079 Uiso 0.187(10) 1 calc PR A 2
H28D H 0.0721 0.9116 0.0040 0.079 Uiso 0.187(10) 1 calc PR A 2

loop_
_atom_site_aniso_label
_atom_site_aniso_U_11
_atom_site_aniso_U_22
_atom_site_aniso_U_33
_atom_site_aniso_U_23
_atom_site_aniso_U_13
_atom_site_aniso_U_12
Cu1 0.0243(2) 0.0200(2) 0.0259(2) -0.00104(15) 0.01303(17) 0.00437(16)
Cl1 0.0202(4) 0.0181(4) 0.0194(4) 0.0005(3) 0.0076(3) -0.0005(3)
P1 0.0167(4) 0.0186(4) 0.0255(4) -0.0040(3) 0.0103(3) -0.0002(3)
O1 0.066(3) 0.0455(19) 0.040(3) -0.0027(19) 0.009(2) -0.0025(18)
C1 0.0188(16) 0.0344(18) 0.0331(18) -0.0006(15) 0.0042(14) -0.0013(13)
O1A 0.072(5) 0.046(5) 0.056(6) 0.001(5) 0.003(6) -0.001(4)
Cu2 0.0240(2) 0.0205(2) 0.01771(19) -0.00528(15) 0.00602(16) -0.00059(16)
Cl2 0.0218(4) 0.0187(4) 0.0174(4) 0.0010(3) 0.0085(3) 0.0009(3)
P2 0.0179(4) 0.0170(4) 0.0158(4) -0.0023(3) 0.0058(3) 0.0002(3)
C2 0.041(3) 0.113(4) 0.035(2) -0.010(2) 0.0087(19) -0.010(3)
C3 0.045(3) 0.056(3) 0.075(3) 0.005(2) 0.003(2) -0.027(2)
C4 0.025(2) 0.074(3) 0.053(3) 0.007(2) 0.0091(19) 0.0133(19)
C5 0.0225(16) 0.0149(15) 0.064(2) -0.0060(15) 0.0195(15) 0.0004(13)
C6 0.042(4) 0.024(3) 0.097(6) -0.020(4) 0.032(4) 0.003(2)
C6A 0.046(8) 0.012(6) 0.070(11) -0.003(9) 0.025(8) 0.006(6)
C7 0.032(2) 0.022(3) 0.069(4) -0.014(3) 0.015(3) -0.005(2)
C7A 0.048(9) 0.023(8) 0.055(7) -0.014(8) 0.014(6) -0.005(8)
C8 0.025(4) 0.033(3) 0.080(3) 0.024(3) 0.019(3) 0.005(3)
C8A 0.038(10) 0.018(8) 0.053(8) 0.013(7) 0.019(7) 0.005(8)
C9 0.0407(19) 0.054(2) 0.0328(18) -0.0053(16) 0.0260(16) 0.0001(17)
C10 0.084(3) 0.072(3) 0.060(3) 0.020(2) 0.044(3) 0.006(3)
C11 0.057(3) 0.130(5) 0.055(3) 0.006(3) 0.042(3) 0.031(3)
C12 0.053(3) 0.126(5) 0.030(2) -0.005(2) 0.0183(19) 0.017(3)
C13 0.0318(17) 0.0317(17) 0.0180(15) 0.0016(13) 0.0114(14) -0.0012(14)
C14 0.044(2) 0.0323(19) 0.033(2) 0.0027(16) 0.0228(17) -0.0044(16)
C15 0.036(2) 0.038(2) 0.0262(19) 0.0097(16) 0.0086(16) 0.0024(16)
C16 0.053(2) 0.047(2) 0.0208(18) -0.0060(16) 0.0177(17) -0.0080(19)
C17 0.0188(15) 0.0304(17) 0.0230(16) -0.0021(13) 0.0069(13) -0.0030(13)
C18 0.0294(19) 0.037(2) 0.0337(19) -0.0001(15) 0.0151(16) -0.0079(15)
C19 0.0190(17) 0.043(2) 0.0271(19) -0.0023(16) 0.0087(15) 0.0038(15)
C20 0.0258(18) 0.037(2) 0.0312(19) -0.0081(16) 0.0057(15) -0.0108(16)
C21 0.0280(16) 0.0196(16) 0.0308(17) -0.0073(13) 0.0122(14) 0.0010(13)
C22 0.0279(18) 0.0237(18) 0.0319(18) 0.0015(14) 0.0067(15) 0.0086(15)
C23 0.039(2) 0.0241(18) 0.043(2) -0.0102(15) 0.0186(17) 0.0040(16)
C24 0.0254(18) 0.038(2) 0.045(2) -0.0061(17) 0.0166(16) 0.0059(15)
C25 0.059(3) 0.049(3) 0.051(3) 0.002(3) 0.020(3) 0.008(2)
C25A 0.069(5) 0.044(5) 0.062(6) 0.002(6) 0.008(6) -0.004(4)
C26 0.087(3) 0.036(2) 0.070(4) 0.008(3) 0.007(3) -0.005(2)
C26A 0.077(6) 0.044(5) 0.067(7) -0.005(6) 0.007(6) -0.004(5)
C27 0.083(4) 0.049(3) 0.061(4) -0.009(3) 0.003(3) -0.011(3)
C27A 0.074(5) 0.046(5) 0.057(6) -0.002(5) 0.010(6) -0.009(5)
C28 0.082(4) 0.046(3) 0.045(3) -0.004(3) -0.007(4) -0.006(3)
C28A 0.072(5) 0.050(6) 0.050(6) -0.004(6) 0.005(6) -0.005(5)

loop_
_geom_bond_atom_site_label_1
_geom_bond_atom_site_label_2
_geom_bond_distance
_geom_bond_site_symmetry_2
_geom_bond_publ_flag
Cu1 P1 2.2005(8) . ?
Cu1 Cl2 2.4224(8) . ?
Cu1 Cl1 2.4265(8) . ?
Cu1 Cl2 2.4746(8) 2_655 ?
Cl1 Cu2 2.4280(7) 2_655 ?
Cl1 Cu2 2.4668(8) . ?
P1 C5 1.904(3) . ?
P1 C1 1.906(3) . ?
P1 C9 1.910(3) . ?
O1 C25 1.415(5) . ?
O1 C28 1.426(6) . ?
C1 C2 1.504(5) . ?
C1 C4 1.516(5) . ?
C1 C3 1.563(5) . ?
O1A C25A 1.420(8) . ?
O1A C28A 1.421(8) . ?
Cu2 P2 2.2027(8) . ?
Cu2 Cl1 2.4280(8) 2_655 ?
Cu2 Cl2 2.4346(8) . ?
Cl2 Cu1 2.4746(8) 2_655 ?
P2 C21 1.905(3) . ?
P2 C17 1.908(3) . ?
P2 C13 1.913(3) . ?
C5 C8 1.522(5) . ?
C5 C7A 1.533(7) . ?
C5 C8A 1.538(7) . ?
C5 C6 1.539(4) . ?
C5 C6A 1.542(7) . ?
C5 C7 1.546(4) . ?
C9 C11 1.509(5) . ?
C9 C12 1.535(5) . ?
C9 C10 1.556(6) . ?
C13 C15 1.529(4) . ?
C13 C16 1.534(4) . ?
C13 C14 1.534(4) . ?
C17 C18 1.534(4) . ?
C17 C20 1.539(4) . ?
C17 C19 1.547(4) . ?
C21 C23 1.539(4) . ?
C21 C22 1.540(4) . ?
C21 C24 1.547(4) . ?
C25 C26 1.455(6) . ?
C25A C26A 1.451(8) . ?
C26 C27 1.521(12) . ?
C26A C27A 1.522(14) . ?
C27 C28 1.452(6) . ?
C27A C28A 1.453(8) . ?
